data_4502071
loop_
_publ_author_name
'Murata, Tsuyoshi'
'Yakiyama, Yumi'
'Nakasuji, Kazuhiro'
'Morita, Yasushi'

_publ_section_title
;
 Supramolecular Architectures and Hydrogen-Bond Directionalities of
 4,4&#x2032;-Biimidazole Metal Complexes Depending on Coordination
 Geometries
;
_journal_issue 11
_journal_name_full 'Crystal Growth &amp; Design'
_journal_page_first 4898
_journal_paper_doi 10.1021/cg100958r
_journal_volume 10
_journal_year 2010
_chemical_formula_moiety 'C18 H18 N14 O6 Ni '
_chemical_formula_sum 'C18 H18 N14 Ni O6'
_chemical_formula_weight 585.13
_space_group_IT_number 15
_symmetry_cell_setting monoclinic
_symmetry_Int_Tables_number 15
_symmetry_space_group_name_Hall '-C 2yc'
_symmetry_space_group_name_H-M 'C 1 2/c 1'
_cell_angle_alpha 90.000(2)
_cell_angle_beta 98.052(2)
_cell_angle_gamma 90.000(2)
_cell_formula_units_Z 4
_cell_length_a 17.373(2)
_cell_length_b 13.845(2)
_cell_length_c 10.509(1)
_cell_measurement_reflns_used 2934
_cell_measurement_temperature 150.2
_cell_measurement_theta_max 27.5
_cell_measurement_theta_min 3.5
_cell_volume 2502.8(5)
_computing_cell_refinement CRYSTALCLEAR
_computing_data_collection CRYSTALCLEAR
_computing_data_reduction 'teXsan Ver. 1.11'
_computing_publication_material 'teXsan Ver. 1.11'
_computing_structure_refinement 'teXsan Ver. 1.10'
_computing_structure_solution SIR92
_diffrn_ambient_temperature 150(2)
_diffrn_detector_area_resol_mean 14.63
_diffrn_measured_fraction_theta_full 0.9937
_diffrn_measured_fraction_theta_max 0.9937
_diffrn_measurement_device_type 'Rigaku/MSC Mercury CCD'
_diffrn_measurement_method \w
_diffrn_radiation_type 'Mo K\a'
_diffrn_radiation_wavelength 0.7107
_diffrn_reflns_av_R_equivalents 0.039
_diffrn_reflns_limit_h_max 22
_diffrn_reflns_limit_h_min -21
_diffrn_reflns_limit_k_max 17
_diffrn_reflns_limit_k_min -17
_diffrn_reflns_limit_l_max 13
_diffrn_reflns_limit_l_min -12
_diffrn_reflns_number 9677
_diffrn_reflns_theta_full 27.49
_diffrn_reflns_theta_max 27.49
_exptl_absorpt_coefficient_mu 0.840
_exptl_absorpt_correction_T_max 0.919
_exptl_absorpt_correction_T_min 0.919
_exptl_absorpt_correction_type none
_exptl_crystal_colour violet
_exptl_crystal_density_diffrn 1.553
_exptl_crystal_density_method 'not measured'
_exptl_crystal_description Block
_exptl_crystal_size_max 0.200
_exptl_crystal_size_mid 0.200
_exptl_crystal_size_min 0.100
_refine_diff_density_max 0.76
_refine_diff_density_min -0.38
_refine_ls_extinction_method none
_refine_ls_goodness_of_fit_ref 0.689
_refine_ls_hydrogen_treatment noref
_refine_ls_number_parameters 177
_refine_ls_number_reflns 1605
_refine_ls_R_factor_gt 0.0410
_refine_ls_shift/su_max 0.0141
_refine_ls_structure_factor_coef Fsqd
_refine_ls_weighting_details 'w = 1/[\s^2^(Fo^2^) + (0.03000(Max(Fo^2^,0) + 2Fc^2^)/3)^2^]'
_refine_ls_weighting_scheme calc
_refine_ls_wR_factor_ref 0.0950
_reflns_number_gt 1605
_reflns_number_total 2861
_reflns_threshold_expression F^2^>2.0\s(F^2^)
_cod_data_source_file cg100958r_si_002.cif
_cod_data_source_block tm4806
_cod_depositor_comments
;
The following automatic conversions were performed:
data name '_geom_hbond_site_distance_dh' replaced with
'_geom_hbond_distance_DH' as specified in the replacement file
'/home/antanas/src/cod-tools/trunk/data/replacement-values/replacement_tags.lst'.

data
name '_geom_hbond_site_distance_ha' replaced with
'_geom_hbond_distance_HA' as specified in the replacement file
'/home/antanas/src/cod-tools/trunk/data/replacement-values/replacement_tags.lst'.

data
name '_geom_hbond_site_distance_da' replaced with
'_geom_hbond_distance_DA' as specified in the replacement file
'/home/antanas/src/cod-tools/trunk/data/replacement-values/replacement_tags.lst'.

Automatic conversion script
Id: cif_correct_tags 5005 2017-03-03 11:38:54Z antanas 
;
_cod_original_cell_volume 2503.0(5)
_cod_original_formula_sum 'C18 H18 N14 O6 Ni '
_cod_database_code 4502071

loop_
_symmetry_equiv_pos_as_xyz
x,y,z
-x,y,1/2-z
-x,-y,-z
x,-y,1/2+z
1/2+x,1/2+y,z
1/2-x,1/2+y,1/2-z
1/2-x,1/2-y,-z
1/2+x,1/2-y,1/2+z

loop_
_atom_site_label
_atom_site_type_symbol
_atom_site_fract_x
_atom_site_fract_y
_atom_site_fract_z
_atom_site_U_iso_or_equiv
_atom_site_adp_type
_atom_site_occupancy
_atom_site_calc_flag
_atom_site_refinement_flags
Ni(1) Ni 0.5000 0.26254(5) 0.7500 0.0262(2) Uani 1.00 d S
O(1) O 0.2404(1) 0.0810(2) 0.1112(2) 0.0313(7) Uani 1.00 d .
O(2) O 0.2677(2) -0.0005(2) 0.2888(2) 0.0363(8) Uani 1.00 d .
O(3) O 0.3137(2) 0.1440(2) 0.2720(2) 0.0450(9) Uani 1.00 d .
N(1) N 0.3873(2) 0.0369(2) 0.5189(3) 0.0318(9) Uani 1.00 d .
N(2) N 0.4463(2) 0.1469(2) 0.6475(3) 0.0260(8) Uani 1.00 d .
N(3) N 0.6598(2) 0.2225(2) 0.4859(3) 0.0271(8) Uani 1.00 d .
N(4) N 0.5827(2) 0.2644(2) 0.6236(3) 0.0231(8) Uani 1.00 d .
N(5) N 0.3787(2) 0.4495(2) 0.4664(3) 0.0305(9) Uani 1.00 d .
N(6) N 0.4494(2) 0.3595(2) 0.6126(3) 0.0247(8) Uani 1.00 d .
N(7) N 0.2746(2) 0.0742(2) 0.2259(3) 0.0273(9) Uani 1.00 d .
C(1) C 0.3955(2) 0.1314(3) 0.5449(3) 0.028(1) Uani 1.00 d .
C(2) C 0.4715(2) 0.0562(3) 0.6920(3) 0.0249(10) Uani 1.00 d .
C(3) C 0.4351(2) -0.0127(3) 0.6124(4) 0.033(1) Uani 1.00 d .
C(4) C 0.6452(2) 0.2146(3) 0.6079(3) 0.0267(10) Uani 1.00 d .
C(5) C 0.5563(2) 0.3067(2) 0.5064(3) 0.0224(9) Uani 1.00 d .
C(6) C 0.6040(2) 0.2800(3) 0.4196(3) 0.0252(10) Uani 1.00 d .
C(7) C 0.3857(2) 0.4137(3) 0.5851(4) 0.028(1) Uani 1.00 d .
C(8) C 0.4849(2) 0.3617(2) 0.5008(3) 0.0232(9) Uani 1.00 d .
C(9) C 0.4411(2) 0.4177(3) 0.4113(3) 0.029(1) Uani 1.00 d .
H(1) H 0.3531 0.0089 0.4498 0.0436 Uiso 1.00 calc .
H(2) H 0.7022 0.1930 0.4512 0.0366 Uiso 1.00 calc .
H(3) H 0.3364 0.4898 0.4270 0.0423 Uiso 1.00 calc .
H(4) H 0.3678 0.1817 0.4941 0.0428 Uiso 1.00 calc .
H(5) H 0.4410 -0.0813 0.6185 0.0450 Uiso 1.00 calc .
H(6) H 0.6770 0.1779 0.6731 0.0384 Uiso 1.00 calc .
H(7) H 0.5989 0.2994 0.3296 0.0374 Uiso 1.00 calc .
H(8) H 0.3492 0.4244 0.6456 0.0427 Uiso 1.00 calc .
H(9) H 0.4519 0.4316 0.3252 0.0412 Uiso 1.00 calc .

loop_
_atom_site_aniso_label
_atom_site_aniso_U_11
_atom_site_aniso_U_22
_atom_site_aniso_U_33
_atom_site_aniso_U_12
_atom_site_aniso_U_13
_atom_site_aniso_U_23
Ni(1) 0.0252(4) 0.0284(4) 0.0247(4) 0.0000 0.0022(3) 0.0000
O(1) 0.030(1) 0.033(2) 0.028(1) -0.008(1) -0.005(1) 0.004(1)
O(2) 0.041(2) 0.031(2) 0.037(2) -0.003(1) 0.008(1) 0.010(1)
O(3) 0.063(2) 0.041(2) 0.029(1) -0.024(2) -0.002(1) -0.005(1)
N(1) 0.027(2) 0.032(2) 0.035(2) -0.005(1) -0.001(1) -0.005(2)
N(2) 0.025(2) 0.025(2) 0.027(2) -0.001(1) 0.001(1) 0.000(1)
N(3) 0.023(2) 0.029(2) 0.030(2) 0.004(1) 0.006(1) -0.006(1)
N(4) 0.021(1) 0.023(2) 0.025(1) 0.003(1) 0.001(1) 0.001(1)
N(5) 0.030(2) 0.025(2) 0.035(2) 0.008(1) 0.001(1) 0.004(2)
N(6) 0.022(2) 0.025(2) 0.027(2) 0.003(1) 0.005(1) 0.000(1)
N(7) 0.027(2) 0.031(2) 0.025(2) -0.003(1) 0.005(1) 0.001(1)
C(1) 0.026(2) 0.029(2) 0.028(2) 0.002(2) -0.001(2) -0.004(2)
C(2) 0.024(2) 0.024(2) 0.027(2) 0.000(2) 0.005(2) 0.000(2)
C(3) 0.033(2) 0.025(2) 0.038(2) 0.002(2) 0.003(2) 0.003(2)
C(4) 0.022(2) 0.028(2) 0.030(2) 0.003(2) 0.001(2) -0.004(2)
C(5) 0.029(2) 0.019(2) 0.020(2) -0.001(1) 0.004(1) 0.001(2)
C(6) 0.026(2) 0.025(2) 0.025(2) 0.001(2) 0.005(2) -0.001(2)
C(7) 0.022(2) 0.027(2) 0.037(2) 0.003(2) 0.007(2) -0.001(2)
C(8) 0.027(2) 0.019(2) 0.024(2) 0.000(2) 0.003(2) -0.002(2)
C(9) 0.031(2) 0.027(2) 0.028(2) 0.007(2) 0.005(2) 0.000(2)

loop_
_atom_type_symbol
_atom_type_description
_atom_type_scat_dispersion_real
_atom_type_scat_dispersion_imag
_atom_type_scat_source
C C 0.003 0.002
;International Tables for Crystallography
(1992, Vol. C, Tables 4.2.6.8 and 6.1.1.1)
;
H H 0.000 0.000
;International Tables for Crystallography
(1992, Vol. C, Table 6.1.1.2)
;
N N 0.006 0.003
;International Tables for Crystallography
(1992, Vol. C, Tables 4.2.6.8 and 6.1.1.1)
;
Ni Ni 0.339 1.112
;International Tables for Crystallography
(1992, Vol. C, Tables 4.2.6.8 and 6.1.1.1)
;
O O 0.011 0.006
;International Tables for Crystallography
(1992, Vol. C, Tables 4.2.6.8 and 6.1.1.1)
;

loop_
_geom_angle_atom_site_label_1
_geom_angle_atom_site_label_2
_geom_angle_atom_site_label_3
_geom_angle
_geom_angle_site_symmetry_1
_geom_angle_site_symmetry_3
_geom_angle_publ_flag
N(2) Ni(1) N(2) 79.1(2) . 2_656 yes
N(2) Ni(1) N(4) 88.8(1) . . yes
N(2) Ni(1) N(4) 92.3(1) . 2_656 yes
N(2) Ni(1) N(6) 91.3(1) . . yes
N(2) Ni(1) N(6) 167.4(1) . 2_656 yes
N(2) Ni(1) N(4) 92.3(1) 2_656 . yes
N(2) Ni(1) N(4) 88.8(1) 2_656 2_656 yes
N(2) Ni(1) N(6) 167.4(1) 2_656 . yes
N(2) Ni(1) N(6) 91.3(1) 2_656 2_656 yes
N(4) Ni(1) N(4) 178.6(2) . 2_656 yes
N(4) Ni(1) N(6) 79.2(1) . . yes
N(4) Ni(1) N(6) 99.9(1) . 2_656 yes
N(4) Ni(1) N(6) 99.9(1) 2_656 . yes
N(4) Ni(1) N(6) 79.2(1) 2_656 2_656 yes
N(6) Ni(1) N(6) 99.4(2) . 2_656 yes
C(1) N(1) C(3) 107.8(3) . . yes
Ni(1) N(2) C(1) 139.0(3) . . yes
Ni(1) N(2) C(2) 115.2(2) . . yes
C(1) N(2) C(2) 105.8(3) . . yes
C(4) N(3) C(6) 108.6(3) . . yes
Ni(1) N(4) C(4) 136.6(3) . . yes
Ni(1) N(4) C(5) 113.6(2) . . yes
C(4) N(4) C(5) 106.7(3) . . yes
C(7) N(5) C(9) 107.6(3) . . yes
Ni(1) N(6) C(7) 140.6(3) . . yes
Ni(1) N(6) C(8) 113.8(2) . . yes
C(7) N(6) C(8) 104.8(3) . . yes
O(1) N(7) O(2) 119.9(3) . . yes
O(1) N(7) O(3) 118.1(3) . . yes
O(2) N(7) O(3) 122.0(3) . . yes
N(1) C(1) N(2) 111.6(3) . . yes
N(2) C(2) C(2) 115.2(2) . 2_656 yes
N(2) C(2) C(3) 109.2(3) . . yes
C(2) C(2) C(3) 135.6(2) 2_656 . yes
N(1) C(3) C(2) 105.6(3) . . yes
N(3) C(4) N(4) 110.2(3) . . yes
N(4) C(5) C(6) 108.8(3) . . yes
N(4) C(5) C(8) 115.7(3) . . yes
C(6) C(5) C(8) 135.3(3) . . yes
N(3) C(6) C(5) 105.7(3) . . yes
N(5) C(7) N(6) 112.1(3) . . yes
N(6) C(8) C(5) 115.4(3) . . yes
N(6) C(8) C(9) 108.8(3) . . yes
C(5) C(8) C(9) 135.8(3) . . yes
N(5) C(9) C(8) 106.7(3) . . yes

loop_
_geom_bond_atom_site_label_1
_geom_bond_atom_site_label_2
_geom_bond_distance
_geom_bond_site_symmetry_2
_geom_bond_publ_flag
Ni(1) N(2) 2.076(3) . yes
Ni(1) N(2) 2.076(3) 2_656 yes
Ni(1) N(4) 2.089(3) . yes
Ni(1) N(4) 2.089(3) 2_656 yes
Ni(1) N(6) 2.075(3) . yes
Ni(1) N(6) 2.075(3) 2_656 yes
O(1) N(7) 1.270(4) . yes
O(2) N(7) 1.243(4) . yes
O(3) N(7) 1.240(4) . yes
N(1) C(1) 1.340(5) . yes
N(1) C(3) 1.378(5) . yes
N(2) C(1) 1.312(4) . yes
N(2) C(2) 1.389(4) . yes
N(3) C(4) 1.346(4) . yes
N(3) C(6) 1.366(4) . yes
N(4) C(4) 1.316(4) . yes
N(4) C(5) 1.383(4) . yes
N(5) C(7) 1.332(4) . yes
N(5) C(9) 1.372(4) . yes
N(6) C(7) 1.334(4) . yes
N(6) C(8) 1.402(4) . yes
C(2) C(2) 1.460(7) 2_656 yes
C(2) C(3) 1.365(5) . yes
C(5) C(6) 1.366(4) . yes
C(5) C(8) 1.450(5) . yes
C(8) C(9) 1.365(5) . yes

loop_
_geom_contact_atom_site_label_1
_geom_contact_atom_site_label_2
_geom_contact_distance
_geom_contact_site_symmetry_2
O(1) N(5) 2.791(4) 6_545
O(1) N(3) 2.895(4) 2_655
O(1) N(3) 3.253(4) 8_454
O(1) C(4) 3.275(4) 8_454
O(1) N(1) 3.289(4) 4_554
O(1) C(6) 3.469(4) 8_454
O(1) N(4) 3.494(4) 8_454
O(1) C(3) 3.510(4) 4_554
O(1) C(5) 3.588(4) 8_454
O(2) C(7) 3.360(4) 7_556
O(2) C(4) 3.435(4) 3_656
O(2) N(5) 3.497(4) 6_545
O(3) N(3) 3.014(4) 2_655
O(3) C(6) 3.231(4) 2_655
O(3) C(3) 3.399(5) 4_554
N(1) N(7) 3.483(4) 4_555
N(1) C(3) 3.567(5) 3_656
N(3) N(3) 3.200(6) 7_656
N(3) N(7) 3.343(4) 2_655
N(3) C(3) 3.427(5) 3_656
N(5) C(8) 3.514(5) 3_666
N(5) N(7) 3.557(4) 6_555
N(5) C(5) 3.558(5) 3_666
N(7) C(3) 3.294(5) 4_554
C(3) C(3) 3.504(8) 3_656
C(8) C(9) 3.392(5) 3_666
C(9) C(9) 3.434(7) 3_666

loop_
_geom_hbond_atom_site_label_D
_geom_hbond_atom_site_label_H
_geom_hbond_atom_site_label_A
_geom_hbond_site_symmetry_A
_geom_hbond_distance_DH
_geom_hbond_distance_HA
_geom_hbond_distance_DA
_geom_hbond_angle_DHA
_geom_hbond_publ_flag
N(1) H(1) O(2) . 0.954 2.093 3.004(3) 159.453 no
N(1) H(1) O(3) . 0.954 2.665 3.104(3) 108.595 no
N(1) H(1) N(7) . 0.954 2.705 3.448(4) 135.240 no
N(1) H(1) O(1) 4_555 0.954 3.031 3.289(4) 97.149 no
N(3) H(2) O(1) 2_655 0.959 2.002 2.895(3) 154.095 no
N(3) H(2) O(3) 2_655 0.959 2.420 3.014(4) 119.863 no
N(3) H(2) N(7) 2_655 0.959 2.557 3.343(4) 139.352 no
N(3) H(2) N(3) 7_656 0.959 2.667 3.200(3) 115.550 no
N(5) H(3) O(1) 6_555 0.967 1.842 2.791(3) 166.567 no
N(5) H(3) O(2) 6_555 0.967 2.699 3.496(3) 140.082 no
N(5) H(3) N(7) 6_555 0.967 2.609 3.557(4) 166.721 no

loop_
_geom_torsion_atom_site_label_1
_geom_torsion_atom_site_label_2
_geom_torsion_atom_site_label_3
_geom_torsion_atom_site_label_4
_geom_torsion
_geom_torsion_site_symmetry_2
_geom_torsion_site_symmetry_3
_geom_torsion_site_symmetry_4
_geom_torsion_publ_flag
Ni(1) N(2) C(1) N(1) 175.2(2) . . . yes
Ni(1) N(2) C(2) C(2) 3.2(5) . . 2_656 yes
Ni(1) N(2) C(2) C(3) -176.5(2) . . . yes
Ni(1) N(2) C(1) N(1) 175.2(2) 2_656 2_656 2_656 yes
Ni(1) N(2) C(2) C(2) 3.2(5) 2_656 2_656 . yes
Ni(1) N(2) C(2) C(3) -176.5(2) 2_656 2_656 2_656 yes
Ni(1) N(4) C(4) N(3) 157.0(2) . . . yes
Ni(1) N(4) C(5) C(6) -162.5(2) . . . yes
Ni(1) N(4) C(5) C(8) 13.8(4) . . . yes
Ni(1) N(4) C(4) N(3) 157.0(2) 2_656 2_656 2_656 yes
Ni(1) N(4) C(5) C(6) -162.5(2) 2_656 2_656 2_656 yes
Ni(1) N(4) C(5) C(8) 13.8(4) 2_656 2_656 2_656 yes
Ni(1) N(6) C(7) N(5) -168.2(3) . . . yes
Ni(1) N(6) C(8) C(5) -8.0(4) . . . yes
Ni(1) N(6) C(8) C(9) 172.1(2) . . . yes
Ni(1) N(6) C(7) N(5) -168.2(3) 2_656 2_656 2_656 yes
Ni(1) N(6) C(8) C(5) -8.0(4) 2_656 2_656 2_656 yes
Ni(1) N(6) C(8) C(9) 172.1(2) 2_656 2_656 2_656 yes
N(1) C(1) N(2) C(2) -1.2(4) . . . yes
N(1) C(3) C(2) N(2) -0.2(4) . . . yes
N(1) C(3) C(2) C(2) -179.8(5) . . 2_656 yes
N(2) Ni(1) N(2) C(1) -177.3(4) . 2_656 2_656 yes
N(2) Ni(1) N(2) C(2) -1.2(2) . 2_656 2_656 yes
N(2) Ni(1) N(4) C(4) -78.7(3) . . . yes
N(2) Ni(1) N(4) C(5) 77.7(2) . . . yes
N(2) Ni(1) N(4) C(4) 0.3(3) . 2_656 2_656 yes
N(2) Ni(1) N(4) C(5) 156.7(2) . 2_656 2_656 yes
N(2) Ni(1) N(6) C(7) 90.5(4) . . . yes
N(2) Ni(1) N(6) C(8) -76.8(2) . . . yes
N(2) Ni(1) N(6) C(7) 130.6(5) . 2_656 2_656 yes
N(2) Ni(1) N(6) C(8) -36.6(6) . 2_656 2_656 yes
N(2) C(1) N(1) C(3) 1.1(4) . . . yes
N(2) C(2) C(2) N(2) -4.2(6) . 2_656 2_656 yes
N(2) C(2) C(2) C(3) 175.4(3) . 2_656 2_656 yes
N(3) C(4) N(4) C(5) -0.5(4) . . . yes
N(3) C(6) C(5) N(4) -0.8(4) . . . yes
N(3) C(6) C(5) C(8) -176.0(4) . . . yes
N(4) Ni(1) N(2) C(1) -84.7(4) . . . yes
N(4) Ni(1) N(2) C(2) 91.4(2) . . . yes
N(4) Ni(1) N(2) C(1) 94.4(4) . 2_656 2_656 yes
N(4) Ni(1) N(2) C(2) -89.4(2) . 2_656 2_656 yes
N(4) Ni(1) N(4) C(4) 140.8(3) . 2_656 2_656 yes
N(4) Ni(1) N(4) C(5) -62.8(2) . 2_656 2_656 yes
N(4) Ni(1) N(6) C(7) 179.0(4) . . . yes
N(4) Ni(1) N(6) C(8) 11.7(2) . . . yes
N(4) Ni(1) N(6) C(7) -2.1(4) . 2_656 2_656 yes
N(4) Ni(1) N(6) C(8) -169.4(2) . 2_656 2_656 yes
N(4) C(4) N(3) C(6) 0.0(4) . . . yes
N(4) C(5) C(8) N(6) -3.9(4) . . . yes
N(4) C(5) C(8) C(9) 176.0(4) . . . yes
N(5) C(7) N(6) C(8) -0.2(4) . . . yes
N(5) C(9) C(8) N(6) -0.5(4) . . . yes
N(5) C(9) C(8) C(5) 179.7(4) . . . yes
N(6) Ni(1) N(2) C(1) -5.6(4) . . . yes
N(6) Ni(1) N(2) C(2) 170.6(2) . . . yes
N(6) Ni(1) N(2) C(1) 141.7(5) . 2_656 2_656 yes
N(6) Ni(1) N(2) C(2) -42.2(6) . 2_656 2_656 yes
N(6) Ni(1) N(4) C(4) -170.2(4) . . . yes
N(6) Ni(1) N(4) C(5) -13.8(2) . . . yes
N(6) Ni(1) N(4) C(4) 92.0(3) . 2_656 2_656 yes
N(6) Ni(1) N(4) C(5) -111.6(2) . 2_656 2_656 yes
N(6) Ni(1) N(6) C(7) -82.6(4) . 2_656 2_656 yes
N(6) Ni(1) N(6) C(8) 110.1(2) . 2_656 2_656 yes
N(6) C(7) N(5) C(9) -0.1(4) . . . yes
N(6) C(8) C(5) C(6) 171.1(4) . . . yes
C(1) N(1) C(3) C(2) -0.6(4) . . . yes
C(1) N(2) C(2) C(2) -179.4(4) . . 2_656 yes
C(1) N(2) C(2) C(3) 0.8(4) . . . yes
C(3) C(2) C(2) C(3) -4(1) . 2_656 2_656 yes
C(4) N(3) C(6) C(5) 0.5(4) . . . yes
C(4) N(4) C(5) C(6) 0.8(4) . . . yes
C(4) N(4) C(5) C(8) 177.1(3) . . . yes
C(5) C(8) N(6) C(7) -179.7(3) . . . yes
C(6) C(5) C(8) C(9) -9.0(7) . . . yes
C(7) N(5) C(9) C(8) 0.3(4) . . . yes
C(7) N(6) C(8) C(9) 0.4(4) . . . yes
C(7) N(6) C(8) C(9) 0.4(4) . . . yes
